data_7203765
loop_
_publ_author_name
'Halder, Gregory J.'
'Neville, Suzanne M.'
'Kepert, Cameron J.'

_publ_section_title
;
 A highly distorted (10,3)-a coordination framework constructed from
 alternating T-shaped and trigonal nodes
;
_journal_issue 42
_journal_name_full CrystEngComm
_journal_page_first 266
_journal_paper_doi 10.1039/b503352g
_journal_volume 7
_journal_year 2005
_chemical_formula_moiety '2(C27 H20 Co N8 O S2), 4(C7 H8 O), (O H2)'
_chemical_formula_sum 'C82 H74 Co2 N16 O7 S4'
_chemical_formula_weight 1641.67
_chemical_name_systematic
;
?
;
_space_group_IT_number 14
_symmetry_cell_setting monoclinic
_symmetry_Int_Tables_number 14
_symmetry_space_group_name_Hall '-P 2ybc'
_symmetry_space_group_name_H-M 'P 1 21/c 1'
_atom_sites_solution_hydrogens geom
_atom_sites_solution_primary direct
_atom_sites_solution_secondary difmap
_audit_creation_method SHELXL-97
_cell_angle_alpha 90.00
_cell_angle_beta 90.065(4)
_cell_angle_gamma 90.00
_cell_formula_units_Z 4
_cell_length_a 15.754(4)
_cell_length_b 26.877(7)
_cell_length_c 19.244(5)
_cell_measurement_reflns_used 982
_cell_measurement_temperature 150(2)
_cell_measurement_theta_max 25.646
_cell_measurement_theta_min 2.908
_cell_volume 8148(4)
_computing_cell_refinement 'SMART (BrukerAXS, 1997)'
_computing_data_collection 'SMART (BrukerAXS, 1997)'
_computing_data_reduction 'SAINT+ (BrukerAXS, 1997)'
_computing_molecular_graphics 'XPMA/ZORTEP, WebLab Viewer 3.7'
_computing_publication_material XCIF
_computing_structure_refinement 'SHELXL-97 (Sheldrick, 1997)'
_computing_structure_solution 'SHELXS-97 (Sheldrick, 1990)'
_diffrn_ambient_temperature 150(2)
_diffrn_measured_fraction_theta_full 0.926
_diffrn_measured_fraction_theta_max 0.926
_diffrn_measurement_device_type 'Bruker SMART 1000 CCD'
_diffrn_measurement_method \w
_diffrn_radiation_monochromator graphite
_diffrn_radiation_source 'fine-focus sealed tube'
_diffrn_radiation_type MoK\a
_diffrn_radiation_wavelength 0.71073
_diffrn_reflns_av_R_equivalents 0.0282
_diffrn_reflns_av_sigmaI/netI 0.0297
_diffrn_reflns_limit_h_max 20
_diffrn_reflns_limit_h_min -20
_diffrn_reflns_limit_k_max 35
_diffrn_reflns_limit_k_min -35
_diffrn_reflns_limit_l_max 24
_diffrn_reflns_limit_l_min -24
_diffrn_reflns_number 69249
_diffrn_reflns_theta_full 27.95
_diffrn_reflns_theta_max 27.95
_diffrn_reflns_theta_min 1.50
_diffrn_standards_decay_% 0
_diffrn_standards_number 0
_exptl_absorpt_coefficient_mu 0.573
_exptl_absorpt_correction_T_max 0.902
_exptl_absorpt_correction_T_min 0.777
_exptl_absorpt_correction_type empirical
_exptl_absorpt_process_details 'SADABS. Bruker 1995'
_exptl_crystal_colour orange
_exptl_crystal_density_diffrn 1.338
_exptl_crystal_density_method 'not measured'
_exptl_crystal_description block-shapedorange
_exptl_crystal_F_000 3408
_exptl_crystal_size_max 0.43
_exptl_crystal_size_mid 0.18
_exptl_crystal_size_min 0.18
_refine_diff_density_max 1.244
_refine_diff_density_min -0.816
_refine_ls_extinction_method none
_refine_ls_goodness_of_fit_ref 1.063
_refine_ls_hydrogen_treatment mixed
_refine_ls_matrix_type full
_refine_ls_number_parameters 1013
_refine_ls_number_reflns 18119
_refine_ls_number_restraints 5
_refine_ls_restrained_S_all 1.063
_refine_ls_R_factor_all 0.0665
_refine_ls_R_factor_gt 0.0543
_refine_ls_shift/su_max 0.000
_refine_ls_shift/su_mean 0.000
_refine_ls_structure_factor_coef Fsqd
_refine_ls_weighting_details 'calc w=1/[\s^2^(Fo^2^)+(0.0716P)^2^+11.4409P] where P=(Fo^2^+2Fc^2^)/3'
_refine_ls_weighting_scheme calc
_refine_ls_wR_factor_gt 0.1389
_refine_ls_wR_factor_ref 0.1510
_reflns_number_gt 15769
_reflns_number_total 18119
_reflns_threshold_expression >2sigma(I)
_cod_data_source_file b503352g.txt
_cod_data_source_block Co-tpt-BzOH
_cod_original_sg_symbol_H-M P2(1)/c
_cod_database_code 7203765

loop_
_symmetry_equiv_pos_as_xyz
'x, y, z'
'-x, y+1/2, -z+1/2'
'-x, -y, -z'
'x, -y-1/2, z-1/2'

loop_
_atom_site_label
_atom_site_type_symbol
_atom_site_fract_x
_atom_site_fract_y
_atom_site_fract_z
_atom_site_U_iso_or_equiv
_atom_site_adp_type
_atom_site_occupancy
_atom_site_symmetry_multiplicity
_atom_site_calc_flag
_atom_site_refinement_flags
_atom_site_disorder_assembly
_atom_site_disorder_group
Co1 Co 0.04530(3) 0.618686(15) 0.78678(3) 0.02278(10) Uani 1 1 d . . .
Co2 Co -0.46150(3) 0.863519(16) 1.20824(3) 0.02394(10) Uani 1 1 d . . .
S43 S -0.67765(8) 0.93535(6) 1.05822(7) 0.0576(3) Uani 1 1 d . . .
S44 S -0.23238(9) 0.77809(6) 1.31864(9) 0.0639(4) Uani 1 1 d . . .
S41 S 0.28336(7) 0.71589(5) 0.71046(9) 0.0584(3) Uani 1 1 d . . .
S42 S -0.15189(10) 0.56371(5) 0.96009(7) 0.0595(4) Uani 1 1 d . . .
C41 C 0.2041(3) 0.67926(13) 0.7243(2) 0.0345(9) Uani 1 1 d . . .
C42 C -0.0939(3) 0.57626(14) 0.8915(2) 0.0325(8) Uani 1 1 d . . .
C43 C -0.6025(3) 0.91329(16) 1.1090(2) 0.0388(9) Uani 1 1 d . . .
C44 C -0.3171(3) 0.80605(15) 1.2903(2) 0.0370(8) Uani 1 1 d . . .
N41 N 0.1442(2) 0.65441(11) 0.73447(16) 0.0286(6) Uani 1 1 d . . .
N42 N -0.0529(2) 0.58582(11) 0.84346(17) 0.0322(7) Uani 1 1 d . . .
N43 N -0.5494(2) 0.89823(12) 1.14466(17) 0.0335(7) Uani 1 1 d . . .
N44 N -0.3747(2) 0.82666(11) 1.26924(16) 0.0292(6) Uani 1 1 d . . .
N1 N -0.3696(2) 0.86925(11) 1.12566(16) 0.0266(6) Uani 1 1 d . . .
N2 N 0.00281(19) 0.69128(10) 0.82236(16) 0.0256(6) Uani 1 1 d . . .
N3 N -0.08170(19) 1.04704(11) 0.75669(16) 0.0263(6) Uani 1 1 d . . .
N4 N -0.15475(19) 0.82895(10) 0.94075(15) 0.0255(6) Uani 1 1 d . . .
N5 N -0.1845(2) 0.91404(11) 0.92050(16) 0.0284(6) Uani 1 1 d . . .
N6 N -0.0873(2) 0.87128(11) 0.84735(16) 0.0275(6) Uani 1 1 d . . .
C1 C -0.3236(3) 0.82893(13) 1.1083(2) 0.0304(8) Uani 1 1 d . . .
H1 H -0.3303 0.7995 1.1351 0.036 Uiso 1 1 calc R . .
C2 C -0.2672(2) 0.82804(13) 1.05360(19) 0.0294(8) Uani 1 1 d . . .
H2 H -0.2365 0.7986 1.0428 0.035 Uiso 1 1 calc R . .
C3 C -0.2559(2) 0.87118(13) 1.01443(18) 0.0247(7) Uani 1 1 d . . .
C4 C -0.3025(2) 0.91313(13) 1.03207(19) 0.0276(7) Uani 1 1 d . . .
H4 H -0.2960 0.9431 1.0065 0.033 Uiso 1 1 calc R . .
C5 C -0.3590(2) 0.91075(13) 1.08760(18) 0.0280(7) Uani 1 1 d . . .
H5 H -0.3911 0.9395 1.0990 0.034 Uiso 1 1 calc R . .
C6 C -0.0269(2) 0.69835(13) 0.88656(18) 0.0277(7) Uani 1 1 d . . .
H6 H -0.0254 0.6711 0.9179 0.033 Uiso 1 1 calc R . .
C7 C -0.0597(2) 0.74306(13) 0.91014(18) 0.0271(7) Uani 1 1 d . . .
H7 H -0.0803 0.7462 0.9563 0.033 Uiso 1 1 calc R . .
C8 C -0.0618(2) 0.78340(12) 0.86431(18) 0.0240(7) Uani 1 1 d . . .
C9 C -0.0285(2) 0.77718(12) 0.79813(19) 0.0273(7) Uani 1 1 d . . .
H9 H -0.0269 0.8043 0.7665 0.033 Uiso 1 1 calc R . .
C10 C 0.0024(2) 0.73071(13) 0.77868(19) 0.0279(7) Uani 1 1 d . . .
H10 H 0.0240 0.7265 0.7330 0.033 Uiso 1 1 calc R . .
C11 C -0.0298(3) 1.00815(14) 0.7512(2) 0.0350(9) Uani 1 1 d . . .
H11 H 0.0186 1.0111 0.7222 0.042 Uiso 1 1 calc R . .
C12 C -0.0430(3) 0.96319(13) 0.7860(2) 0.0358(8) Uani 1 1 d . . .
H12 H -0.0046 0.9362 0.7803 0.043 Uiso 1 1 calc R . .
C13 C -0.1128(2) 0.95871(12) 0.82870(19) 0.0275(7) Uani 1 1 d . . .
C14 C -0.1677(3) 0.99901(14) 0.8350(2) 0.0355(9) Uani 1 1 d . . .
H14 H -0.2164 0.9970 0.8639 0.043 Uiso 1 1 calc R . .
C15 C -0.1501(3) 1.04188(13) 0.7984(2) 0.0342(8) Uani 1 1 d . . .
H15 H -0.1880 1.0692 0.8027 0.041 Uiso 1 1 calc R . .
C16 C -0.1949(2) 0.87171(12) 0.95495(18) 0.0243(7) Uani 1 1 d . . .
C17 C -0.1033(2) 0.83071(12) 0.88583(19) 0.0245(7) Uani 1 1 d . . .
C18 C -0.1291(2) 0.91197(13) 0.8679(2) 0.0276(7) Uani 1 1 d . . .
N7 N 0.1276(2) 0.61296(10) 0.87579(16) 0.0259(6) Uani 1 1 d . . .
N8 N 0.4999(2) 0.78970(11) 1.17174(16) 0.0287(6) Uani 1 1 d . . .
N9 N 0.42732(19) 0.43326(11) 1.24013(15) 0.0245(6) Uani 1 1 d . . .
N10 N 0.3404(2) 0.65135(11) 1.05977(16) 0.0286(6) Uani 1 1 d . . .
N11 N 0.4075(2) 0.61001(11) 1.15375(17) 0.0293(7) Uani 1 1 d . . .
N12 N 0.3163(2) 0.56472(10) 1.07799(15) 0.0256(6) Uani 1 1 d . . .
C19 C 0.1721(2) 0.65344(13) 0.89501(19) 0.0279(7) Uani 1 1 d . . .
H19 H 0.1639 0.6836 0.8701 0.033 Uiso 1 1 calc R . .
C20 C 0.2290(2) 0.65283(13) 0.94952(19) 0.0268(7) Uani 1 1 d . . .
H20 H 0.2586 0.6822 0.9623 0.032 Uiso 1 1 calc R . .
C21 C 0.2427(2) 0.60847(12) 0.98569(18) 0.0244(7) Uani 1 1 d . . .
C22 C 0.1977(2) 0.56636(13) 0.96538(19) 0.0290(8) Uani 1 1 d . . .
H22 H 0.2060 0.5354 0.9883 0.035 Uiso 1 1 calc R . .
C23 C 0.1408(2) 0.57053(13) 0.91135(19) 0.0285(7) Uani 1 1 d . . .
H23 H 0.1092 0.5419 0.8984 0.034 Uiso 1 1 calc R . .
C24 C 0.4693(3) 0.78204(13) 1.10802(19) 0.0324(8) Uani 1 1 d . . .
H24 H 0.4711 0.8087 1.0756 0.039 Uiso 1 1 calc R . .
C25 C 0.4349(3) 0.73682(13) 1.08695(19) 0.0333(8) Uani 1 1 d . . .
H25 H 0.4136 0.7327 1.0411 0.040 Uiso 1 1 calc R . .
C26 C 0.4324(2) 0.69791(13) 1.1343(2) 0.0293(8) Uani 1 1 d . . .
C27 C 0.4654(3) 0.70526(13) 1.1998(2) 0.0331(8) Uani 1 1 d . . .
H27 H 0.4655 0.6791 1.2330 0.040 Uiso 1 1 calc R . .
C28 C 0.4981(2) 0.75132(14) 1.2162(2) 0.0334(8) Uani 1 1 d . . .
H28 H 0.5207 0.7562 1.2615 0.040 Uiso 1 1 calc R . .
C29 C 0.4600(3) 0.47693(14) 1.2605(2) 0.0350(8) Uani 1 1 d . . .
H29 H 0.4972 0.4772 1.2993 0.042 Uiso 1 1 calc R . .
C30 C 0.4424(3) 0.52145(14) 1.2279(2) 0.0379(9) Uani 1 1 d . . .
H30 H 0.4667 0.5516 1.2444 0.045 Uiso 1 1 calc R . .
C31 C 0.3883(2) 0.52148(13) 1.17051(18) 0.0269(7) Uani 1 1 d . . .
C32 C 0.3536(2) 0.47684(13) 1.15012(18) 0.0279(7) Uani 1 1 d . . .
H32 H 0.3156 0.4755 1.1118 0.034 Uiso 1 1 calc R . .
C33 C 0.3747(3) 0.43394(13) 1.18609(19) 0.0303(8) Uani 1 1 d . . .
H33 H 0.3503 0.4034 1.1714 0.036 Uiso 1 1 calc R . .
C34 C 0.3028(2) 0.60760(12) 1.04431(18) 0.0247(7) Uani 1 1 d . . .
C35 C 0.3916(2) 0.64991(13) 1.11469(19) 0.0274(7) Uani 1 1 d . . .
C36 C 0.3697(2) 0.56842(12) 1.13216(18) 0.0250(7) Uani 1 1 d . . .
O50 O -0.02735(19) 0.62888(11) 0.69599(15) 0.0371(6) Uani 1 1 d D . .
H50 H -0.004(3) 0.6360(16) 0.659(2) 0.031(12) Uiso 1 1 d D . .
C50 C -0.1155(3) 0.62187(19) 0.6852(3) 0.0486(12) Uani 1 1 d . . .
H50A H -0.1360 0.6472 0.6518 0.058 Uiso 1 1 calc R . .
H50B H -0.1456 0.6273 0.7297 0.058 Uiso 1 1 calc R . .
C51 C -0.1378(3) 0.57082(18) 0.6579(2) 0.0424(10) Uani 1 1 d . . .
C52 C -0.1957(3) 0.5409(2) 0.6899(3) 0.0609(14) Uani 1 1 d . . .
H52 H -0.2213 0.5520 0.7318 0.073 Uiso 1 1 calc R . .
C53 C -0.2182(4) 0.4952(3) 0.6638(4) 0.081(2) Uani 1 1 d . . .
H53 H -0.2589 0.4753 0.6872 0.097 Uiso 1 1 calc R . .
C54 C -0.1812(4) 0.4786(2) 0.6034(4) 0.0760(19) Uani 1 1 d . . .
H54 H -0.1963 0.4470 0.5848 0.091 Uiso 1 1 calc R . .
C55 C -0.1222(4) 0.5078(2) 0.5699(3) 0.0653(15) Uani 1 1 d . . .
H55 H -0.0966 0.4964 0.5281 0.078 Uiso 1 1 calc R . .
C56 C -0.1003(3) 0.55370(19) 0.5968(3) 0.0488(11) Uani 1 1 d . . .
H56 H -0.0595 0.5737 0.5736 0.059 Uiso 1 1 calc R . .
O60 O -0.56796(18) 0.85164(11) 1.27967(16) 0.0389(6) Uani 1 1 d D . .
H60 H -0.606(3) 0.839(2) 1.258(3) 0.07(2) Uiso 1 1 d D . .
C60 C -0.6025(4) 0.8847(3) 1.3294(4) 0.0780(19) Uani 1 1 d . . .
H60A H -0.6610 0.8744 1.3414 0.094 Uiso 1 1 calc R . .
H60B H -0.6044 0.9188 1.3102 0.094 Uiso 1 1 calc R . .
C61 C -0.5468(5) 0.8835(4) 1.3937(3) 0.079(2) Uani 1 1 d . B .
C62 C -0.5024(6) 0.8450(4) 1.4100(4) 0.091(2) Uani 1 1 d . B .
H62 H -0.5083 0.8158 1.3825 0.109 Uiso 1 1 calc R . .
C63 C -0.4486(6) 0.8439(4) 1.4634(5) 0.110(3) Uani 1 1 d . . .
H63 H -0.4156 0.8160 1.4769 0.132 Uiso 1 1 calc R A 1
C64A C -0.4480(13) 0.8986(10) 1.5030(9) 0.065(2) Uiso 0.409(15) 1 d P B 1
H64A H -0.4078 0.9043 1.5389 0.078 Uiso 0.409(15) 1 calc PR B 1
C65A C -0.5042(13) 0.9368(8) 1.4856(10) 0.068(2) Uiso 0.409(15) 1 d P B 1
H65A H -0.5098 0.9668 1.5114 0.081 Uiso 0.409(15) 1 calc PR B 1
C64B C -0.4335(8) 0.8756(6) 1.5045(6) 0.065(2) Uiso 0.591(15) 1 d P B 2
H64B H -0.3939 0.8703 1.5411 0.078 Uiso 0.591(15) 1 calc PR B 2
C65B C -0.4760(10) 0.9213(6) 1.4973(7) 0.068(2) Uiso 0.591(15) 1 d P B 2
H65B H -0.4650 0.9480 1.5283 0.081 Uiso 0.591(15) 1 calc PR B 2
C66 C -0.5444(6) 0.9275(4) 1.4348(5) 0.110(3) Uani 1 1 d . . .
H66 H -0.5805 0.9536 1.4192 0.132 Uiso 1 1 calc R B 1
O70 O 0.0381(3) 0.65675(14) 0.57227(19) 0.0580(9) Uani 1 1 d . . .
H70 H 0.0364 0.6878 0.5764 0.043(14) Uiso 1 1 calc R . .
C70 C 0.1241(4) 0.6413(3) 0.5574(3) 0.0776(19) Uani 1 1 d . . .
H70A H 0.1258 0.6046 0.5538 0.093 Uiso 1 1 calc R . .
H70B H 0.1612 0.6512 0.5966 0.093 Uiso 1 1 calc R . .
C71 C 0.1580(4) 0.6633(2) 0.4919(2) 0.0532(12) Uani 1 1 d . E .
C72 C 0.2316(5) 0.6908(3) 0.4928(4) 0.086(2) Uani 1 1 d . . .
H72 H 0.2524 0.6970 0.5384 0.103 Uiso 1 1 calc R C 3
C76 C 0.1187(5) 0.6546(3) 0.4299(3) 0.083(2) Uani 1 1 d . . .
H76 H 0.0698 0.6343 0.4241 0.099 Uiso 1 1 calc R D 3
C73A C 0.2800(8) 0.7106(4) 0.4428(6) 0.060(2) Uiso 0.532(7) 1 d P E 3
H73A H 0.3347 0.7242 0.4511 0.072 Uiso 0.532(7) 1 calc PR E 3
C74A C 0.2425(8) 0.7093(4) 0.3783(7) 0.058(2) Uiso 0.532(7) 1 d P E 3
H74A H 0.2683 0.7260 0.3403 0.070 Uiso 0.532(7) 1 calc PR E 3
C75A C 0.1661(8) 0.6832(4) 0.3685(6) 0.0517(18) Uiso 0.532(7) 1 d P E 3
H75A H 0.1416 0.6826 0.3233 0.062 Uiso 0.532(7) 1 calc PR E 3
C73B C 0.2470(9) 0.7104(5) 0.4158(8) 0.060(2) Uiso 0.468(7) 1 d P E 4
H73B H 0.2893 0.7350 0.4080 0.072 Uiso 0.468(7) 1 calc PR E 4
C74B C 0.2021(11) 0.6935(5) 0.3619(7) 0.058(2) Uiso 0.468(7) 1 d P E 4
H74B H 0.2165 0.7047 0.3166 0.070 Uiso 0.468(7) 1 calc PR E 4
C75B C 0.1340(7) 0.6596(5) 0.3695(6) 0.0517(18) Uiso 0.468(7) 1 d P E 4
H75B H 0.1051 0.6433 0.3325 0.062 Uiso 0.468(7) 1 calc PR E 4
O80 O 0.4227(3) 0.5350(2) 0.4106(3) 0.0856(14) Uani 1 1 d . . .
H80 H 0.3913 0.5387 0.4455 0.128 Uiso 1 1 calc R . .
C80 C 0.5059(5) 0.5485(2) 0.4277(4) 0.0769(19) Uani 1 1 d . . .
H80A H 0.5454 0.5250 0.4049 0.092 Uiso 1 1 calc R . .
H80B H 0.5134 0.5449 0.4785 0.092 Uiso 1 1 calc R . .
C81 C 0.5300(5) 0.6001(3) 0.4075(3) 0.0706(17) Uani 1 1 d . . .
C82 C 0.6027(5) 0.6090(3) 0.3685(4) 0.083(2) Uani 1 1 d . . .
H82 H 0.6338 0.5817 0.3503 0.100 Uiso 1 1 calc R . .
C83 C 0.6296(5) 0.6558(4) 0.3559(4) 0.093(3) Uani 1 1 d . . .
H83 H 0.6806 0.6612 0.3307 0.112 Uiso 1 1 calc R . .
C84 C 0.5808(6) 0.6979(3) 0.3808(4) 0.096(3) Uani 1 1 d . . .
H84 H 0.5996 0.7310 0.3727 0.116 Uiso 1 1 calc R . .
C85 C 0.5089(7) 0.6893(3) 0.4153(4) 0.107(3) Uani 1 1 d . . .
H85 H 0.4755 0.7164 0.4310 0.128 Uiso 1 1 calc R . .
C86 C 0.4827(6) 0.6409(3) 0.4286(4) 0.093(3) Uani 1 1 d . . .
H86 H 0.4309 0.6356 0.4527 0.112 Uiso 1 1 calc R . .
O90 O 0.0245(3) 0.75570(14) 0.6044(2) 0.0659(11) Uani 1 1 d . . .
H90 H -0.0231 0.7698 0.6034 0.025(11) Uiso 1 1 calc R . .
C90 C 0.0867(5) 0.7870(2) 0.5711(3) 0.0698(16) Uani 1 1 d . . .
H90A H 0.0700 0.7923 0.5220 0.084 Uiso 1 1 calc R . .
H90B H 0.1423 0.7698 0.5714 0.084 Uiso 1 1 calc R . .
C91 C 0.0959(4) 0.83687(19) 0.6063(3) 0.0535(12) Uani 1 1 d . . .
C92 C 0.1509(4) 0.8412(2) 0.6614(3) 0.0616(14) Uani 1 1 d . . .
H92 H 0.1787 0.8124 0.6785 0.074 Uiso 1 1 calc R . .
C93 C 0.1667(4) 0.8870(2) 0.6929(3) 0.0647(15) Uani 1 1 d . . .
H93 H 0.2037 0.8890 0.7318 0.078 Uiso 1 1 calc R . .
C94 C 0.1284(4) 0.9294(2) 0.6674(3) 0.0609(14) Uani 1 1 d . . .
H94 H 0.1413 0.9609 0.6872 0.073 Uiso 1 1 calc R . .
C95 C 0.0730(4) 0.9262(2) 0.6148(3) 0.0666(16) Uani 1 1 d . . .
H95 H 0.0455 0.9554 0.5983 0.080 Uiso 1 1 calc R . .
C96 C 0.0551(4) 0.8800(2) 0.5835(3) 0.0599(14) Uani 1 1 d . . .
H96 H 0.0149 0.8781 0.5467 0.072 Uiso 1 1 calc R . .
O100 O -0.1382(4) 0.7106(2) 1.0904(3) 0.0993(16) Uani 1 1 d . . .
H100 H -0.1618 0.6979 1.0554 0.149 Uiso 1 1 calc R . .
C100 C -0.1914(5) 0.7070(3) 1.1464(4) 0.087(2) Uani 1 1 d . . .
H10A H -0.2386 0.7309 1.1401 0.105 Uiso 1 1 calc R . .
H10B H -0.1597 0.7171 1.1886 0.105 Uiso 1 1 calc R . .
C101 C -0.2302(4) 0.6533(3) 1.1590(3) 0.0709(17) Uani 1 1 d . . .
C102 C -0.1804(5) 0.6122(3) 1.1524(4) 0.084(2) Uani 1 1 d . . .
H102 H -0.1219 0.6161 1.1418 0.101 Uiso 1 1 calc R . .
C103 C -0.2131(7) 0.5649(3) 1.1606(5) 0.108(3) Uani 1 1 d . . .
H103 H -0.1775 0.5366 1.1554 0.130 Uiso 1 1 calc R . .
C104 C -0.3012(9) 0.5589(4) 1.1770(5) 0.128(4) Uani 1 1 d . . .
H104 H -0.3261 0.5271 1.1841 0.153 Uiso 1 1 calc R . .
C105 C -0.3486(7) 0.6035(5) 1.1820(6) 0.120(3) Uani 1 1 d . . .
H105 H -0.4072 0.6019 1.1931 0.144 Uiso 1 1 calc R . .
C106 C -0.3122(5) 0.6486(5) 1.1712(5) 0.121(4) Uani 1 1 d . . .
H106 H -0.3467 0.6776 1.1724 0.145 Uiso 1 1 calc R . .
O1 O -0.2273(4) 0.67825(19) 0.9826(2) 0.0778(12) Uani 1 1 d D . .
H1A H -0.244(5) 0.686(3) 0.944(3) 0.117 Uiso 1 1 d D . .
H1B H -0.204(5) 0.649(2) 0.971(4) 0.117 Uiso 1 1 d D . .

loop_
_atom_site_aniso_label
_atom_site_aniso_U_11
_atom_site_aniso_U_22
_atom_site_aniso_U_33
_atom_site_aniso_U_23
_atom_site_aniso_U_13
_atom_site_aniso_U_12
Co1 0.0263(2) 0.0164(2) 0.0256(2) -0.00209(17) -0.0014(2) 0.00134(16)
Co2 0.0271(2) 0.0208(2) 0.0239(2) -0.00406(17) -0.0006(2) -0.00057(17)
S43 0.0464(7) 0.0758(9) 0.0506(7) -0.0047(6) -0.0081(6) 0.0206(6)
S44 0.0503(7) 0.0663(9) 0.0750(9) 0.0081(7) -0.0139(7) 0.0153(6)
S41 0.0365(6) 0.0437(6) 0.0951(10) 0.0158(7) 0.0057(7) -0.0056(5)
S42 0.0764(9) 0.0475(7) 0.0546(7) 0.0007(6) 0.0285(7) -0.0154(6)
C41 0.052(2) 0.0174(16) 0.034(2) 0.0018(14) -0.0127(17) 0.0011(16)
C42 0.035(2) 0.0221(17) 0.040(2) -0.0048(15) 0.0020(17) -0.0032(15)
C43 0.042(2) 0.032(2) 0.042(2) -0.0113(17) 0.0066(19) -0.0013(17)
C44 0.038(2) 0.035(2) 0.038(2) -0.0077(18) -0.0041(19) 0.0006(16)
N41 0.0317(16) 0.0195(14) 0.0344(16) -0.0033(12) 0.0006(13) -0.0015(12)
N42 0.0339(17) 0.0235(15) 0.0393(17) -0.0048(13) 0.0028(15) 0.0000(13)
N43 0.0332(17) 0.0300(16) 0.0372(17) -0.0033(13) -0.0129(15) 0.0044(14)
N44 0.0315(16) 0.0257(15) 0.0305(16) -0.0044(12) -0.0055(13) 0.0000(13)
N1 0.0318(16) 0.0230(14) 0.0249(15) -0.0028(11) 0.0002(12) 0.0024(12)
N2 0.0290(15) 0.0202(14) 0.0277(15) 0.0002(11) -0.0013(12) 0.0040(11)
N3 0.0300(15) 0.0195(14) 0.0293(15) 0.0044(11) 0.0008(12) 0.0011(12)
N4 0.0327(15) 0.0168(13) 0.0270(15) -0.0004(11) 0.0018(12) 0.0028(11)
N5 0.0363(17) 0.0181(14) 0.0307(16) 0.0015(12) 0.0043(13) 0.0037(12)
N6 0.0347(16) 0.0172(14) 0.0308(16) 0.0015(12) 0.0056(13) 0.0055(12)
C1 0.043(2) 0.0189(16) 0.0293(18) 0.0036(14) 0.0056(16) 0.0034(15)
C2 0.041(2) 0.0163(16) 0.0311(19) -0.0011(14) 0.0053(16) 0.0036(14)
C3 0.0301(17) 0.0204(16) 0.0237(16) -0.0014(13) 0.0009(14) -0.0008(13)
C4 0.0362(19) 0.0179(16) 0.0285(18) 0.0014(13) 0.0026(15) 0.0032(14)
C5 0.0342(19) 0.0221(17) 0.0277(18) -0.0021(14) 0.0003(15) 0.0063(14)
C6 0.037(2) 0.0201(16) 0.0261(17) 0.0050(13) -0.0003(15) 0.0045(14)
C7 0.0353(19) 0.0224(17) 0.0236(16) 0.0024(13) 0.0035(14) 0.0042(14)
C8 0.0277(17) 0.0185(16) 0.0257(16) 0.0021(13) -0.0007(13) 0.0023(12)
C9 0.0311(17) 0.0220(16) 0.0287(17) 0.0023(13) 0.0044(14) 0.0028(13)
C10 0.0360(18) 0.0232(16) 0.0243(17) -0.0007(13) 0.0026(14) 0.0048(14)
C11 0.038(2) 0.0236(18) 0.044(2) 0.0088(15) 0.0150(18) 0.0070(15)
C12 0.041(2) 0.0217(16) 0.045(2) 0.0076(16) 0.016(2) 0.0106(15)
C13 0.0359(19) 0.0152(16) 0.0313(18) 0.0041(13) 0.0060(15) 0.0029(13)
C14 0.038(2) 0.0206(17) 0.048(2) 0.0061(16) 0.0172(18) 0.0065(15)
C15 0.039(2) 0.0190(16) 0.045(2) 0.0057(15) 0.0113(18) 0.0067(14)
C16 0.0326(18) 0.0172(15) 0.0231(16) 0.0004(13) 0.0005(14) 0.0022(13)
C17 0.0268(17) 0.0192(16) 0.0275(17) 0.0019(13) 0.0015(14) 0.0013(13)
C18 0.0307(18) 0.0185(16) 0.0335(18) 0.0021(14) 0.0034(15) 0.0046(13)
N7 0.0307(15) 0.0185(14) 0.0286(15) -0.0004(11) -0.0039(13) 0.0010(11)
N8 0.0357(16) 0.0232(15) 0.0273(15) -0.0005(12) -0.0031(13) -0.0028(12)
N9 0.0273(14) 0.0225(14) 0.0237(14) 0.0049(11) 0.0010(11) 0.0022(11)
N10 0.0398(17) 0.0199(14) 0.0261(15) 0.0017(12) -0.0047(13) -0.0016(12)
N11 0.0376(17) 0.0212(15) 0.0291(16) 0.0028(12) -0.0062(13) -0.0013(12)
N12 0.0337(16) 0.0183(13) 0.0249(14) 0.0006(11) -0.0017(12) -0.0014(12)
C19 0.0335(19) 0.0191(16) 0.0310(18) 0.0021(14) -0.0049(15) 0.0012(14)
C20 0.0327(18) 0.0197(16) 0.0281(17) -0.0009(14) -0.0043(14) -0.0019(13)
C21 0.0301(18) 0.0184(16) 0.0247(17) 0.0011(12) -0.0009(14) 0.0011(13)
C22 0.0363(19) 0.0202(16) 0.0305(18) 0.0043(14) -0.0045(15) -0.0013(14)
C23 0.0352(19) 0.0176(16) 0.0328(19) 0.0007(13) -0.0030(15) -0.0019(14)
C24 0.049(2) 0.0221(17) 0.0265(17) 0.0024(13) -0.0040(17) -0.0069(16)
C25 0.051(2) 0.0219(17) 0.0264(18) 0.0001(14) -0.0063(16) -0.0055(16)
C26 0.0358(19) 0.0219(17) 0.0302(18) 0.0009(14) -0.0039(15) -0.0009(14)
C27 0.043(2) 0.0235(17) 0.0329(19) 0.0058(14) -0.0081(17) -0.0032(15)
C28 0.042(2) 0.0315(18) 0.0270(18) -0.0010(16) -0.0107(16) -0.0057(16)
C29 0.043(2) 0.0287(18) 0.0327(19) 0.0060(15) -0.0140(17) -0.0056(17)
C30 0.051(2) 0.0226(18) 0.040(2) 0.0063(15) -0.0157(18) -0.0088(16)
C31 0.0330(19) 0.0248(18) 0.0230(17) 0.0056(13) -0.0017(14) 0.0028(14)
C32 0.0333(19) 0.0261(17) 0.0243(17) 0.0026(14) -0.0075(14) 0.0012(14)
C33 0.040(2) 0.0208(17) 0.0296(18) 0.0018(14) -0.0042(15) 0.0008(15)
C34 0.0291(17) 0.0203(16) 0.0248(17) -0.0007(13) 0.0016(14) 0.0002(13)
C35 0.0349(19) 0.0202(17) 0.0271(17) 0.0008(13) -0.0022(15) -0.0024(14)
C36 0.0329(18) 0.0201(16) 0.0220(16) 0.0043(13) 0.0010(14) 0.0018(13)
O50 0.0386(15) 0.0444(16) 0.0283(14) -0.0029(12) -0.0059(12) 0.0019(12)
C50 0.036(2) 0.063(3) 0.047(3) -0.016(2) -0.0136(19) 0.014(2)
C51 0.034(2) 0.055(3) 0.038(2) 0.0006(19) -0.0097(18) 0.0044(19)
C52 0.039(3) 0.079(4) 0.064(3) 0.022(3) -0.008(2) -0.003(2)
C53 0.057(3) 0.081(5) 0.103(5) 0.050(4) -0.023(4) -0.018(3)
C54 0.069(4) 0.048(3) 0.111(6) 0.004(3) -0.036(4) -0.005(3)
C55 0.071(4) 0.057(3) 0.067(4) -0.012(3) -0.014(3) 0.002(3)
C56 0.051(3) 0.051(3) 0.045(3) -0.005(2) -0.006(2) -0.001(2)
O60 0.0331(14) 0.0426(16) 0.0409(16) -0.0046(13) 0.0067(13) -0.0053(12)
C60 0.069(4) 0.077(4) 0.088(5) -0.003(4) 0.026(4) -0.004(3)
C61 0.065(4) 0.133(7) 0.040(3) -0.010(4) 0.021(3) -0.040(4)
C62 0.100(6) 0.112(6) 0.060(4) 0.007(4) 0.029(4) -0.016(5)
C63 0.087(6) 0.161(9) 0.081(5) 0.007(6) 0.026(5) -0.022(6)
C66 0.092(6) 0.130(7) 0.108(7) 0.030(6) 0.060(6) -0.012(5)
O70 0.072(2) 0.050(2) 0.052(2) 0.0077(16) 0.0029(19) 0.0004(18)
C70 0.077(4) 0.105(5) 0.051(3) 0.017(3) 0.000(3) 0.026(4)
C71 0.071(3) 0.054(3) 0.035(2) 0.002(2) -0.003(2) 0.015(3)
C72 0.103(5) 0.073(4) 0.081(4) -0.039(4) 0.016(4) -0.014(4)
C76 0.073(4) 0.118(6) 0.057(3) -0.020(4) -0.020(3) 0.047(4)
O80 0.094(3) 0.074(3) 0.089(3) -0.014(3) 0.001(3) -0.015(3)
C80 0.086(4) 0.065(4) 0.080(4) -0.006(3) -0.031(4) -0.013(3)
C81 0.085(4) 0.083(4) 0.044(3) -0.010(3) -0.013(3) -0.011(4)
C82 0.064(4) 0.116(6) 0.070(4) 0.012(4) -0.008(3) -0.013(4)
C83 0.077(5) 0.123(7) 0.079(5) 0.048(5) -0.014(4) -0.010(5)
C84 0.126(7) 0.097(6) 0.066(4) 0.030(4) -0.014(4) -0.039(5)
C85 0.154(8) 0.075(5) 0.091(6) 0.004(4) 0.044(6) -0.016(5)
C86 0.131(7) 0.069(4) 0.080(5) -0.007(3) 0.038(5) -0.021(4)
O90 0.096(3) 0.046(2) 0.055(2) 0.0063(17) 0.007(2) -0.005(2)
C90 0.095(5) 0.053(3) 0.061(3) 0.000(3) 0.016(3) -0.014(3)
C91 0.074(3) 0.050(3) 0.036(2) 0.003(2) 0.015(2) -0.008(2)
C92 0.072(4) 0.057(3) 0.056(3) 0.009(3) 0.019(3) 0.012(3)
C93 0.056(3) 0.086(4) 0.052(3) -0.006(3) 0.013(2) 0.001(3)
C94 0.060(3) 0.052(3) 0.070(4) -0.015(3) 0.026(3) -0.002(3)
C95 0.069(4) 0.055(3) 0.075(4) 0.007(3) 0.030(3) 0.019(3)
C96 0.057(3) 0.076(4) 0.047(3) 0.011(3) 0.008(2) -0.003(3)
O100 0.111(4) 0.095(4) 0.091(4) 0.013(3) -0.017(3) -0.022(3)
C100 0.102(6) 0.065(4) 0.095(5) -0.019(4) -0.015(5) 0.014(4)
C101 0.073(4) 0.090(5) 0.050(3) -0.002(3) -0.008(3) 0.026(3)
C102 0.082(5) 0.075(4) 0.096(5) 0.005(4) 0.016(4) 0.016(4)
C103 0.147(9) 0.068(5) 0.110(7) 0.018(5) -0.023(6) 0.010(5)
C104 0.179(11) 0.114(8) 0.090(6) 0.026(6) -0.015(7) -0.069(8)
C105 0.091(6) 0.142(9) 0.126(8) 0.021(7) 0.009(6) -0.023(7)
C106 0.064(5) 0.187(11) 0.111(7) 0.006(7) 0.014(5) 0.002(6)
O1 0.091(3) 0.079(3) 0.063(3) 0.005(2) 0.003(2) -0.005(3)

loop_
_atom_type_symbol
_atom_type_description
_atom_type_scat_dispersion_real
_atom_type_scat_dispersion_imag
_atom_type_scat_source
C C 0.0033 0.0016 'International Tables Vol C Tables 4.2.6.8 and 6.1.1.4'
H H 0.0000 0.0000 'International Tables Vol C Tables 4.2.6.8 and 6.1.1.4'
N N 0.0061 0.0033 'International Tables Vol C Tables 4.2.6.8 and 6.1.1.4'
O O 0.0106 0.0060 'International Tables Vol C Tables 4.2.6.8 and 6.1.1.4'
S S 0.1246 0.1234 'International Tables Vol C Tables 4.2.6.8 and 6.1.1.4'
Co Co 0.3494 0.9721 'International Tables Vol C Tables 4.2.6.8 and 6.1.1.4'

loop_
_geom_angle_atom_site_label_1
_geom_angle_atom_site_label_2
_geom_angle_atom_site_label_3
_geom_angle
_geom_angle_site_symmetry_1
_geom_angle_site_symmetry_3
_geom_angle_publ_flag
N42 Co1 N41 176.86(12) . . ?
N42 Co1 O50 94.94(13) . . ?
N41 Co1 O50 86.88(13) . . ?
N42 Co1 N7 90.00(13) . . ?
N41 Co1 N7 88.12(12) . . ?
O50 Co1 N7 174.86(12) . . ?
N42 Co1 N2 89.22(12) . . ?
N41 Co1 N2 88.25(12) . . ?
O50 Co1 N2 88.70(11) . . ?
N7 Co1 N2 89.94(11) . . ?
N42 Co1 N3 91.27(12) . 2_546 ?
N41 Co1 N3 91.40(12) . 2_546 ?
O50 Co1 N3 86.53(11) . 2_546 ?
N7 Co1 N3 94.81(11) . 2_546 ?
N2 Co1 N3 175.23(12) . 2_546 ?
N44 Co2 N43 177.86(13) . . ?
N44 Co2 N1 90.51(13) . . ?
N43 Co2 N1 88.94(13) . . ?
N44 Co2 N9 89.45(12) . 2_557 ?
N43 Co2 N9 92.66(12) . 2_557 ?
N1 Co2 N9 96.23(11) . 2_557 ?
N44 Co2 N8 86.04(12) . 1_455 ?
N43 Co2 N8 91.90(12) . 1_455 ?
N1 Co2 N8 90.85(12) . 1_455 ?
N9 Co2 N8 171.65(11) 2_557 1_455 ?
N44 Co2 O60 94.61(13) . . ?
N43 Co2 O60 85.65(14) . . ?
N1 Co2 O60 170.69(12) . . ?
N9 Co2 O60 91.60(11) 2_557 . ?
N8 Co2 O60 81.77(12) 1_455 . ?
N41 C41 S41 177.1(4) . . ?
N42 C42 S42 179.0(4) . . ?
N43 C43 S43 179.4(4) . . ?
N44 C44 S44 177.7(4) . . ?
C41 N41 Co1 160.5(3) . . ?
C42 N42 Co1 157.7(3) . . ?
C43 N43 Co2 173.4(3) . . ?
C44 N44 Co2 165.5(3) . . ?
C5 N1 C1 117.7(3) . . ?
C5 N1 Co2 123.0(2) . . ?
C1 N1 Co2 119.2(2) . . ?
C6 N2 C10 117.5(3) . . ?
C6 N2 Co1 121.8(2) . . ?
C10 N2 Co1 120.6(2) . . ?
C11 N3 C15 117.1(3) . . ?
C11 N3 Co1 120.2(2) . 2_556 ?
C15 N3 Co1 122.0(2) . 2_556 ?
C17 N4 C16 114.8(3) . . ?
C16 N5 C18 115.0(3) . . ?
C18 N6 C17 114.1(3) . . ?
N1 C1 C2 123.5(3) . . ?
N1 C1 H1 118.3 . . ?
C2 C1 H1 118.3 . . ?
C1 C2 C3 118.7(3) . . ?
C1 C2 H2 120.6 . . ?
C3 C2 H2 120.6 . . ?
C4 C3 C2 118.4(3) . . ?
C4 C3 C16 121.3(3) . . ?
C2 C3 C16 120.3(3) . . ?
C3 C4 C5 119.3(3) . . ?
C3 C4 H4 120.4 . . ?
C5 C4 H4 120.4 . . ?
N1 C5 C4 122.4(3) . . ?
N1 C5 H5 118.8 . . ?
C4 C5 H5 118.8 . . ?
N2 C6 C7 123.9(3) . . ?
N2 C6 H6 118.0 . . ?
C7 C6 H6 118.0 . . ?
C6 C7 C8 118.3(3) . . ?
C6 C7 H7 120.8 . . ?
C8 C7 H7 120.8 . . ?
C9 C8 C7 118.5(3) . . ?
C9 C8 C17 121.6(3) . . ?
C7 C8 C17 119.8(3) . . ?
C8 C9 C10 119.2(3) . . ?
C8 C9 H9 120.4 . . ?
C10 C9 H9 120.4 . . ?
N2 C10 C9 122.5(3) . . ?
N2 C10 H10 118.7 . . ?
C9 C10 H10 118.7 . . ?
N3 C11 C12 123.4(3) . . ?
N3 C11 H11 118.3 . . ?
C12 C11 H11 118.3 . . ?
C13 C12 C11 118.7(3) . . ?
C13 C12 H12 120.7 . . ?
C11 C12 H12 120.7 . . ?
C12 C13 C14 118.7(3) . . ?
C12 C13 C18 120.9(3) . . ?
C14 C13 C18 120.4(3) . . ?
C15 C14 C13 118.7(3) . . ?
C15 C14 H14 120.6 . . ?
C13 C14 H14 120.6 . . ?
N3 C15 C14 123.4(3) . . ?
N3 C15 H15 118.3 . . ?
C14 C15 H15 118.3 . . ?
N5 C16 N4 125.1(3) . . ?
N5 C16 C3 118.0(3) . . ?
N4 C16 C3 116.9(3) . . ?
N4 C17 N6 125.5(3) . . ?
N4 C17 C8 117.2(3) . . ?
N6 C17 C8 117.3(3) . . ?
N6 C18 N5 125.4(3) . . ?
N6 C18 C13 117.1(3) . . ?
N5 C18 C13 117.5(3) . . ?
C19 N7 C23 117.7(3) . . ?
C19 N7 Co1 118.3(2) . . ?
C23 N7 Co1 123.9(2) . . ?
C24 N8 C28 117.4(3) . . ?
C24 N8 Co2 122.3(2) . 1_655 ?
C28 N8 Co2 119.9(2) . 1_655 ?
C33 N9 C29 117.1(3) . . ?
C33 N9 Co2 121.3(2) . 2_547 ?
C29 N9 Co2 121.6(2) . 2_547 ?
C35 N10 C34 114.6(3) . . ?
C36 N11 C35 114.6(3) . . ?
C34 N12 C36 114.3(3) . . ?
N7 C19 C20 122.5(3) . . ?
N7 C19 H19 118.8 . . ?
C20 C19 H19 118.8 . . ?
C19 C20 C21 119.3(3) . . ?
C19 C20 H20 120.4 . . ?
C21 C20 H20 120.4 . . ?
C22 C21 C20 118.4(3) . . ?
C22 C21 C34 122.0(3) . . ?
C20 C21 C34 119.6(3) . . ?
C23 C22 C21 118.5(3) . . ?
C23 C22 H22 120.8 . . ?
C21 C22 H22 120.8 . . ?
N7 C23 C22 123.6(3) . . ?
N7 C23 H23 118.2 . . ?
C22 C23 H23 118.2 . . ?
N8 C24 C25 122.9(3) . . ?
N8 C24 H24 118.5 . . ?
C25 C24 H24 118.5 . . ?
C26 C25 C24 118.6(3) . . ?
C26 C25 H25 120.7 . . ?
C24 C25 H25 120.7 . . ?
C27 C26 C25 118.8(3) . . ?
C27 C26 C35 121.2(3) . . ?
C25 C26 C35 120.0(3) . . ?
C28 C27 C26 118.6(3) . . ?
C28 C27 H27 120.7 . . ?
C26 C27 H27 120.7 . . ?
N8 C28 C27 123.6(3) . . ?
N8 C28 H28 118.2 . . ?
C27 C28 H28 118.2 . . ?
N9 C29 C30 123.4(3) . . ?
N9 C29 H29 118.3 . . ?
C30 C29 H29 118.3 . . ?
C29 C30 C31 118.8(3) . . ?
C29 C30 H30 120.6 . . ?
C31 C30 H30 120.6 . . ?
C32 C31 C30 117.9(3) . . ?
C32 C31 C36 121.3(3) . . ?
C30 C31 C36 120.8(3) . . ?
C31 C32 C33 119.2(3) . . ?
C31 C32 H32 120.4 . . ?
C33 C32 H32 120.4 . . ?
N9 C33 C32 123.5(3) . . ?
N9 C33 H33 118.3 . . ?
C32 C33 H33 118.3 . . ?
N12 C34 N10 125.0(3) . . ?
N12 C34 C21 119.1(3) . . ?
N10 C34 C21 115.9(3) . . ?
N10 C35 N11 125.8(3) . . ?
N10 C35 C26 115.9(3) . . ?
N11 C35 C26 118.3(3) . . ?
N11 C36 N12 125.7(3) . . ?
N11 C36 C31 117.9(3) . . ?
N12 C36 C31 116.4(3) . . ?
C50 O50 Co1 129.5(3) . . ?
C50 O50 H50 111(3) . . ?
Co1 O50 H50 120(3) . . ?
O50 C50 C51 113.5(4) . . ?
O50 C50 H50A 108.9 . . ?
C51 C50 H50A 108.9 . . ?
O50 C50 H50B 108.9 . . ?
C51 C50 H50B 108.9 . . ?
H50A C50 H50B 107.7 . . ?
C52 C51 C56 118.1(5) . . ?
C52 C51 C50 122.3(5) . . ?
C56 C51 C50 119.7(4) . . ?
C51 C52 C53 122.2(6) . . ?
C51 C52 H52 118.9 . . ?
C53 C52 H52 118.9 . . ?
C52 C53 C54 119.5(6) . . ?
C52 C53 H53 120.3 . . ?
C54 C53 H53 120.3 . . ?
C53 C54 C55 119.8(6) . . ?
C53 C54 H54 120.1 . . ?
C55 C54 H54 120.1 . . ?
C54 C55 C56 120.1(6) . . ?
C54 C55 H55 120.0 . . ?
C56 C55 H55 120.0 . . ?
C55 C56 C51 120.4(5) . . ?
C55 C56 H56 119.8 . . ?
C51 C56 H56 119.8 . . ?
C60 O60 Co2 128.9(3) . . ?
C60 O60 H60 109(5) . . ?
Co2 O60 H60 108(4) . . ?
O60 C60 C61 108.4(6) . . ?
O60 C60 H60A 110.0 . . ?
C61 C60 H60A 110.0 . . ?
O60 C60 H60B 110.0 . . ?
C61 C60 H60B 110.0 . . ?
H60A C60 H60B 108.4 . . ?
C62 C61 C66 121.3(8) . . ?
C62 C61 C60 121.9(8) . . ?
C66 C61 C60 116.7(9) . . ?
C61 C62 C63 123.3(10) . . ?
C61 C62 H62 118.4 . . ?
C63 C62 H62 118.4 . . ?
C64B C63 C62 128.8(13) . . ?
C64B C63 C64A 19.1(9) . . ?
C62 C63 C64A 109.9(12) . . ?
C64B C63 H63 106.1 . . ?
C62 C63 H63 125.1 . . ?
C64A C63 H63 125.1 . . ?
C65A C64A C63 122.7(14) . . ?
C65A C64A H64A 118.7 . . ?
C63 C64A H64A 118.7 . . ?
C66 C65A C64A 112.3(16) . . ?
C66 C65A H65A 123.9 . . ?
C64A C65A H65A 123.9 . . ?
C63 C64B C65B 117.7(12) . . ?
C63 C64B H64B 121.1 . . ?
C65B C64B H64B 121.1 . . ?
C64B C65B C66 118.7(10) . . ?
C64B C65B H65B 120.7 . . ?
C66 C65B H65B 120.7 . . ?
C65A C66 C61 130.1(15) . . ?
C65A C66 C65B 20.1(11) . . ?
C61 C66 C65B 110.1(9) . . ?
C65A C66 H66 115.0 . . ?
C61 C66 H66 115.0 . . ?
C65B C66 H66 134.9 . . ?
C70 O70 H70 109.5 . . ?
O70 C70 C71 113.0(5) . . ?
O70 C70 H70A 109.0 . . ?
C71 C70 H70A 109.0 . . ?
O70 C70 H70B 109.0 . . ?
C71 C70 H70B 109.0 . . ?
H70A C70 H70B 107.8 . . ?
C76 C71 C72 119.0(6) . . ?
C76 C71 C70 120.6(6) . . ?
C72 C71 C70 120.3(6) . . ?
C73A C72 C71 133.3(8) . . ?
C73A C72 C73B 27.3(6) . . ?
C71 C72 C73B 107.2(8) . . ?
C73A C72 H72 113.4 . . ?
C71 C72 H72 113.4 . . ?
C73B C72 H72 138.4 . . ?
C75B C76 C71 137.8(10) . . ?
C75B C76 C75A 29.6(7) . . ?
C71 C76 C75A 110.7(8) . . ?
C75B C76 H76 96.5 . . ?
C71 C76 H76 124.6 . . ?
C75A C76 H76 124.6 . . ?
C72 C73A C74A 113.3(11) . . ?
C72 C73A H73A 123.4 . . ?
C74A C73A H73A 123.4 . . ?
C73A C74A C75A 120.0(12) . . ?
C73A C74A H74A 120.0 . . ?
C75A C74A H74A 120.0 . . ?
C74A C75A C76 122.8(9) . . ?
C74A C75A H75A 118.6 . . ?
C76 C75A H75A 118.6 . . ?
C74B C73B C72 122.0(13) . . ?
C74B C73B H73B 119.0 . . ?
C72 C73B H73B 119.0 . . ?
C73B C74B C75B 122.6(14) . . ?
C73B C74B H74B 118.7 . . ?
C75B C74B H74B 118.7 . . ?
C76 C75B C74B 109.0(12) . . ?
C76 C75B H75B 125.5 . . ?
C74B C75B H75B 125.5 . . ?
C80 O80 H80 109.5 . . ?
O80 C80 C81 114.8(6) . . ?
O80 C80 H80A 108.6 . . ?
C81 C80 H80A 108.6 . . ?
O80 C80 H80B 108.6 . . ?
C81 C80 H80B 108.6 . . ?
H80A C80 H80B 107.5 . . ?
C86 C81 C82 117.8(7) . . ?
C86 C81 C80 121.5(7) . . ?
C82 C81 C80 120.7(7) . . ?
C83 C82 C81 121.0(8) . . ?
C83 C82 H82 119.5 . . ?
C81 C82 H82 119.5 . . ?
C82 C83 C84 120.1(8) . . ?
C82 C83 H83 119.9 . . ?
C84 C83 H83 119.9 . . ?
C85 C84 C83 118.6(8) . . ?
C85 C84 H84 120.7 . . ?
C83 C84 H84 120.7 . . ?
C84 C85 C86 120.6(9) . . ?
C84 C85 H85 119.7 . . ?
C86 C85 H85 119.7 . . ?
C81 C86 C85 121.8(8) . . ?
C81 C86 H86 119.1 . . ?
C85 C86 H86 119.1 . . ?
C90 O90 H90 109.5 . . ?
O90 C90 C91 112.5(5) . . ?
O90 C90 H90A 109.1 . . ?
C91 C90 H90A 109.1 . . ?
O90 C90 H90B 109.1 . . ?
C91 C90 H90B 109.1 . . ?
H90A C90 H90B 107.8 . . ?
C92 C91 C96 117.5(5) . . ?
C92 C91 C90 118.9(5) . . ?
C96 C91 C90 123.5(6) . . ?
C91 C92 C93 121.6(5) . . ?
C91 C92 H92 119.2 . . ?
C93 C92 H92 119.2 . . ?
C94 C93 C92 119.8(6) . . ?
C94 C93 H93 120.1 . . ?
C92 C93 H93 120.1 . . ?
C95 C94 C93 120.1(6) . . ?
C95 C94 H94 120.0 . . ?
C93 C94 H94 120.0 . . ?
C94 C95 C96 120.6(6) . . ?
C94 C95 H95 119.7 . . ?
C96 C95 H95 119.7 . . ?
C91 C96 C95 120.4(6) . . ?
C91 C96 H96 119.8 . . ?
C95 C96 H96 119.8 . . ?
C100 O100 H100 109.5 . . ?
O100 C100 C101 114.9(6) . . ?
O100 C100 H10A 108.6 . . ?
C101 C100 H10A 108.6 . . ?
O100 C100 H10B 108.6 . . ?
C101 C100 H10B 108.6 . . ?
H10A C100 H10B 107.5 . . ?
C106 C101 C102 120.2(9) . . ?
C106 C101 C100 119.5(8) . . ?
C102 C101 C100 120.1(7) . . ?
C101 C102 C103 121.5(8) . . ?
C101 C102 H102 119.3 . . ?
C103 C102 H102 119.3 . . ?
C102 C103 C104 119.3(9) . . ?
C102 C103 H103 120.3 . . ?
C104 C103 H103 120.3 . . ?
C105 C104 C103 115.5(8) . . ?
C105 C104 H104 122.3 . . ?
C103 C104 H104 122.2 . . ?
C106 C105 C104 121.5(10) . . ?
C106 C105 H105 119.2 . . ?
C104 C105 H105 119.2 . . ?
C101 C106 C105 121.9(11) . . ?
C101 C106 H106 119.1 . . ?
C105 C106 H106 119.1 . . ?
H1A O1 H1B 98(5) . . ?

loop_
_geom_bond_atom_site_label_1
_geom_bond_atom_site_label_2
_geom_bond_distance
_geom_bond_site_symmetry_2
_geom_bond_publ_flag
Co1 N42 2.090(3) . ?
Co1 N41 2.090(3) . ?
Co1 O50 2.105(3) . ?
Co1 N7 2.153(3) . ?
Co1 N2 2.174(3) . ?
Co1 N3 2.177(3) 2_546 ?
Co2 N44 2.055(3) . ?
Co2 N43 2.069(3) . ?
Co2 N1 2.156(3) . ?
Co2 N9 2.188(3) 2_557 ?
Co2 N8 2.191(3) 1_455 ?
Co2 O60 2.193(3) . ?
S43 C43 1.645(5) . ?
S44 C44 1.626(4) . ?
S41 C41 1.613(4) . ?
S42 C42 1.641(4) . ?
C41 N41 1.172(5) . ?
C42 N42 1.157(5) . ?
C43 N43 1.154(6) . ?
C44 N44 1.138(5) . ?
N1 C5 1.345(5) . ?
N1 C1 1.347(5) . ?
N2 C6 1.335(5) . ?
N2 C10 1.353(5) . ?
N3 C11 1.331(5) . ?
N3 C15 1.352(5) . ?
N3 Co1 2.177(3) 2_556 ?
N4 C17 1.334(5) . ?
N4 C16 1.340(4) . ?
N5 C16 1.327(4) . ?
N5 C18 1.338(5) . ?
N6 C18 1.337(4) . ?
N6 C17 1.342(5) . ?
C1 C2 1.379(5) . ?
C1 H1 0.9500 . ?
C2 C3 1.394(5) . ?
C2 H2 0.9500 . ?
C3 C4 1.388(5) . ?
C3 C16 1.495(5) . ?
C4 C5 1.393(5) . ?
C4 H4 0.9500 . ?
C5 H5 0.9500 . ?
C6 C7 1.385(5) . ?
C6 H6 0.9500 . ?
C7 C8 1.398(5) . ?
C7 H7 0.9500 . ?
C8 C9 1.388(5) . ?
C8 C17 1.488(5) . ?
C9 C10 1.392(5) . ?
C9 H9 0.9500 . ?
C10 H10 0.9500 . ?
C11 C12 1.397(5) . ?
C11 H11 0.9500 . ?
C12 C13 1.379(5) . ?
C12 H12 0.9500 . ?
C13 C14 1.391(5) . ?
C13 C18 1.488(5) . ?
C14 C15 1.379(5) . ?
C14 H14 0.9500 . ?
C15 H15 0.9500 . ?
N7 C19 1.346(5) . ?
N7 C23 1.346(4) . ?
N8 C24 1.333(5) . ?
N8 C28 1.340(5) . ?
N8 Co2 2.191(3) 1_655 ?
N9 C33 1.329(5) . ?
N9 C29 1.340(5) . ?
N9 Co2 2.188(3) 2_547 ?
N10 C35 1.330(5) . ?
N10 C34 1.350(5) . ?
N11 C36 1.332(5) . ?
N11 C35 1.333(5) . ?
N12 C34 1.339(4) . ?
N12 C36 1.343(5) . ?
C19 C20 1.380(5) . ?
C19 H19 0.9500 . ?
C20 C21 1.397(5) . ?
C20 H20 0.9500 . ?
C21 C22 1.391(5) . ?
C21 C34 1.472(5) . ?
C22 C23 1.376(5) . ?
C22 H22 0.9500 . ?
C23 H23 0.9500 . ?
C24 C25 1.391(5) . ?
C24 H24 0.9500 . ?
C25 C26 1.387(5) . ?
C25 H25 0.9500 . ?
C26 C27 1.378(5) . ?
C26 C35 1.489(5) . ?
C27 C28 1.378(5) . ?
C27 H27 0.9500 . ?
C28 H28 0.9500 . ?
C29 C30 1.378(5) . ?
C29 H29 0.9500 . ?
C30 C31 1.395(5) . ?
C30 H30 0.9500 . ?
C31 C32 1.375(5) . ?
C31 C36 1.490(5) . ?
C32 C33 1.385(5) . ?
C32 H32 0.9500 . ?
C33 H33 0.9500 . ?
O50 C50 1.417(5) . ?
O50 H50 0.82(4) . ?
C50 C51 1.511(7) . ?
C50 H50A 0.9900 . ?
C50 H50B 0.9900 . ?
C51 C52 1.365(7) . ?
C51 C56 1.393(7) . ?
C52 C53 1.372(10) . ?
C52 H52 0.9500 . ?
C53 C54 1.376(11) . ?
C53 H53 0.9500 . ?
C54 C55 1.377(10) . ?
C54 H54 0.9500 . ?
C55 C56 1.382(7) . ?
C55 H55 0.9500 . ?
C56 H56 0.9500 . ?
O60 C60 1.414(7) . ?
O60 H60 0.81(4) . ?
C60 C61 1.517(10) . ?
C60 H60A 0.9900 . ?
C60 H60B 0.9900 . ?
C61 C62 1.287(11) . ?
C61 C66 1.423(12) . ?
C62 C63 1.332(12) . ?
C62 H62 0.9500 . ?
C63 C64B 1.186(15) . ?
C63 C64A 1.66(3) . ?
C63 H63 0.9500 . ?
C64A C65A 1.40(2) . ?
C64A H64A 0.9500 . ?
C65A C66 1.19(2) . ?
C65A H65A 0.9500 . ?
C64B C65B 1.406(16) . ?
C64B H64B 0.9500 . ?
C65B C66 1.622(19) . ?
C65B H65B 0.9500 . ?
C66 H66 0.9500 . ?
O70 C70 1.447(7) . ?
O70 H70 0.8400 . ?
C70 C71 1.492(8) . ?
C70 H70A 0.9900 . ?
C70 H70B 0.9900 . ?
C71 C76 1.363(8) . ?
C71 C72 1.375(9) . ?
C72 C73A 1.339(13) . ?
C72 C73B 1.592(17) . ?
C72 H72 0.9500 . ?
C76 C75B 1.196(13) . ?
C76 C75A 1.597(15) . ?
C76 H76 0.9500 . ?
C73A C74A 1.375(17) . ?
C73A H73A 0.9500 . ?
C74A C75A 1.406(16) . ?
C74A H74A 0.9500 . ?
C75A H75A 0.9500 . ?
C73B C74B 1.33(2) . ?
C73B H73B 0.9500 . ?
C74B C75B 1.416(19) . ?
C74B H74B 0.9500 . ?
C75B H75B 0.9500 . ?
O80 C80 1.399(8) . ?
O80 H80 0.8400 . ?
C80 C81 1.490(9) . ?
C80 H80A 0.9900 . ?
C80 H80B 0.9900 . ?
C81 C86 1.386(10) . ?
C81 C82 1.391(10) . ?
C82 C83 1.350(11) . ?
C82 H82 0.9500 . ?
C83 C84 1.451(12) . ?
C83 H83 0.9500 . ?
C84 C85 1.334(12) . ?
C84 H84 0.9500 . ?
C85 C86 1.387(10) . ?
C85 H85 0.9500 . ?
C86 H86 0.9500 . ?
O90 C90 1.443(7) . ?
O90 H90 0.8400 . ?
C90 C91 1.509(8) . ?
C90 H90A 0.9900 . ?
C90 H90B 0.9900 . ?
C91 C92 1.374(8) . ?
C91 C96 1.396(8) . ?
C92 C93 1.393(9) . ?
C92 H92 0.9500 . ?
C93 C94 1.379(9) . ?
C93 H93 0.9500 . ?
C94 C95 1.339(9) . ?
C94 H94 0.9500 . ?
C95 C96 1.409(9) . ?
C95 H95 0.9500 . ?
C96 H96 0.9500 . ?
O100 C100 1.369(9) . ?
O100 H100 0.8400 . ?
C100 C101 1.586(10) . ?
C100 H10A 0.9900 . ?
C100 H10B 0.9900 . ?
C101 C106 1.318(10) . ?
C101 C102 1.363(9) . ?
C102 C103 1.380(11) . ?
C102 H102 0.9500 . ?
C103 C104 1.433(15) . ?
C103 H103 0.9500 . ?
C104 C105 1.417(15) . ?
C104 H104 0.9500 . ?
C105 C106 1.356(15) . ?
C105 H105 0.9500 . ?
C106 H106 0.9500 . ?
O1 H1A 0.81(4) . ?
O1 H1B 0.89(4) . ?

loop_
_geom_hbond_atom_site_label_D
_geom_hbond_atom_site_label_H
_geom_hbond_atom_site_label_A
_geom_hbond_distance_DH
_geom_hbond_distance_HA
_geom_hbond_distance_DA
_geom_hbond_angle_DHA
_geom_hbond_site_symmetry_A
O50 H50 O70 0.82(4) 1.89(4) 2.701(5) 173(5) .
O60 H60 S41 0.81(4) 2.46(4) 3.248(3) 166(6) 4_476
O70 H70 O90 0.84 1.91 2.739(5) 168.4 .
O80 H80 S43 0.84 2.53 3.349(5) 166.7 4_675
O90 H90 O100 0.84 1.91 2.732(8) 167.8 4_575
O100 H100 O1 0.84 1.82 2.649(7) 170.0 .
O1 H1A S44 0.81(4) 2.61(6) 3.367(5) 156(8) 4_575
O1 H1B S42 0.89(4) 2.45(4) 3.328(5) 169(8) .

loop_
_geom_torsion_atom_site_label_1
_geom_torsion_atom_site_label_2
_geom_torsion_atom_site_label_3
_geom_torsion_atom_site_label_4
_geom_torsion
_geom_torsion_site_symmetry_1
_geom_torsion_site_symmetry_2
_geom_torsion_site_symmetry_3
_geom_torsion_site_symmetry_4
_geom_torsion_publ_flag
C6 N2 N3 C11 51.5(4) . . 2_546 2_546 ?
C29 N9 N8 C24 26.3(4) 2_557 2_557 1_455 1_455 ?
